data_7233474
loop_
_publ_author_name
'Li, Meiqi'
'Li, Zhen'
'Wang, Jian-rong'
'Mei, Xuefeng'

_publ_section_title
;
 Hydrochromism behaviors of solid forms of chelerythrine hydrochloride
;
_journal_issue 39
_journal_name_full CrystEngComm
_journal_page_first 5915
_journal_paper_doi 10.1039/C9CE00933G
_journal_volume 21
_journal_year 2019
_chemical_formula_moiety 'Cl, C21 H18 N O4, C H4 O'
_chemical_formula_sum 'C22 H22 Cl N O5'
_chemical_formula_weight 415.88
_space_group_crystal_system monoclinic
_space_group_IT_number 14
_space_group_name_Hall '-P 2ybc'
_space_group_name_H-M_alt 'P 1 21/c 1'
_symmetry_Int_Tables_number 14
_symmetry_space_group_name_Hall '-P 2ybc'
_symmetry_space_group_name_H-M 'P 1 21/c 1'
_audit_creation_date 2016-09-25
_audit_creation_method
;
Olex2 1.2-beta
(compiled 2015.11.10 svn.r3248 for OlexSys, GUI svn.r5221)
;
_audit_update_record
;
2017-11-09 deposited with the CCDC.    2019-08-26 downloaded from the CCDC.
;
_cell_angle_alpha 90
_cell_angle_beta 96.999(2)
_cell_angle_gamma 90
_cell_formula_units_Z 4
_cell_length_a 13.2953(4)
_cell_length_b 8.1752(3)
_cell_length_c 17.7914(6)
_cell_measurement_reflns_used 4241
_cell_measurement_temperature 170(2)
_cell_measurement_theta_max 27.47
_cell_measurement_theta_min 2.31
_cell_volume 1919.37(11)
_computing_cell_refinement 'SAINT v8.34A (Bruker, 2013)'
_computing_data_collection 'SMART (Bruker, 2009)'
_computing_data_reduction 'SAINT v8.34A (Bruker, 2013)'
_computing_molecular_graphics 'Olex2 (Dolomanov et al., 2009)'
_computing_publication_material 'Olex2 (Dolomanov et al., 2009)'
_computing_structure_refinement 'olex2.refine (Bourhis et al., 2015)'
_computing_structure_solution 'ShelXT (Sheldrick, 2015)'
_diffrn_ambient_temperature 170(2)
_diffrn_measured_fraction_theta_full 0.9906
_diffrn_measured_fraction_theta_max 0.9906
_diffrn_measurement_device_type 'Bruker APEX-II CCD'
_diffrn_measurement_method '\f and \w scans'
_diffrn_radiation_type 'Mo K\a'
_diffrn_radiation_wavelength 0.71073
_diffrn_reflns_av_R_equivalents 0.0313
_diffrn_reflns_av_unetI/netI 0.0388
_diffrn_reflns_limit_h_max 17
_diffrn_reflns_limit_h_min -17
_diffrn_reflns_limit_k_max 10
_diffrn_reflns_limit_k_min -9
_diffrn_reflns_limit_l_max 23
_diffrn_reflns_limit_l_min -23
_diffrn_reflns_number 15856
_diffrn_reflns_theta_full 27.6106
_diffrn_reflns_theta_max 27.61
_diffrn_reflns_theta_min 1.54
_diffrn_standards_number 0
_exptl_absorpt_coefficient_mu 0.235
_exptl_absorpt_correction_T_max 0.7456
_exptl_absorpt_correction_T_min 0.6701
_exptl_absorpt_correction_type multi-scan
_exptl_absorpt_process_details
;
SADABS-2014/5 (Bruker,2014/5) was used for absorption correction.
wR2(int) was 0.0606 before and 0.0450 after correction.
The Ratio of minimum to maximum transmission is 0.8987.
The \l/2 correction factor is 0.00150.
;
_exptl_crystal_colour 'clear yellowish yellow'
_exptl_crystal_colour_lustre clear
_exptl_crystal_colour_modifier yellowish
_exptl_crystal_colour_primary yellow
_exptl_crystal_density_diffrn 1.4391
_exptl_crystal_description prism
_exptl_crystal_F_000 873.0521
_exptl_crystal_size_max 0.3
_exptl_crystal_size_mid 0.2
_exptl_crystal_size_min 0.15
_refine_diff_density_max 0.4014
_refine_diff_density_min -0.3202
_refine_diff_density_rms 0.0747
_refine_ls_d_res_high 0.7668
_refine_ls_d_res_low 13.1962
_refine_ls_goodness_of_fit_ref 0.9605
_refine_ls_hydrogen_treatment constr
_refine_ls_matrix_type full
_refine_ls_number_constraints 35
_refine_ls_number_parameters 266
_refine_ls_number_reflns 4434
_refine_ls_number_restraints 0
_refine_ls_restrained_S_all 0.9605
_refine_ls_R_factor_all 0.0617
_refine_ls_R_factor_gt 0.0422
_refine_ls_shift/su_max 0.0001
_refine_ls_shift/su_mean 0.0000
_refine_ls_structure_factor_coef Fsqd
_refine_ls_weighting_details 'w=1/[\s^2^(Fo^2^)+(0.1P)^2^] where P=(Fo^2^+2Fc^2^)/3'
_refine_ls_weighting_scheme calc
_refine_ls_wR_factor_gt 0.1262
_refine_ls_wR_factor_ref 0.1439
_reflns_Friedel_coverage 0.0
_reflns_limit_h_max 17
_reflns_limit_h_min -17
_reflns_limit_k_max 10
_reflns_limit_k_min 0
_reflns_limit_l_max 23
_reflns_limit_l_min 0
_reflns_number_gt 3321
_reflns_number_total 4434
_reflns_threshold_expression I>=2u(I)
_cod_data_source_file c9ce00933g4.cif
_cod_data_source_block mo_2016531_0m
_cod_depositor_comments 'Adding full bibliography for 7233474--7233476.cif.'
_cod_database_code 7233474
_olex2_refinement_description
;
1. Fixed Uiso
 At 1.2 times of:
  All C(H) groups, All C(H,H) groups
 At 1.5 times of:
  All C(H,H,H) groups, All O(H) groups
2.a Secondary CH2 refined with riding coordinates:
 C10(H10a,H10b)
2.b Aromatic/amide H refined with riding coordinates:
 C5(H5), C17(H17), C16(H16), C20(H20), C14(H14), C8(H8), C21(H21)
2.c Idealised Me refined as rotating group:
 C12(H12a,H12b,H12c), C11(H11a,H11b,H11c), C1(H1a,H1b,H1c), C22(H22a,H22b,H22c)
2.d Idealised tetrahedral OH refined as rotating group:
 O5(H5a)
;
_olex2_submission_special_instructions 'No special instructions were received'

loop_
_space_group_symop_id
_space_group_symop_operation_xyz
1 x,y,z
2 -x,y+1/2,-z+1/2
3 -x,-y,-z
4 x,-y-1/2,z-1/2

loop_
_atom_site_label
_atom_site_type_symbol
_atom_site_fract_x
_atom_site_fract_y
_atom_site_fract_z
_atom_site_U_iso_or_equiv
_atom_site_adp_type
_atom_site_occupancy
_atom_site_refinement_flags_posn
Cl1 Cl 1.34577(3) 0.01320(6) 0.69501(2) 0.02907(16) Uani 1.000000 .
O3 O 0.27016(9) 0.91155(17) 0.26105(7) 0.0275(3) Uani 1.000000 .
O1 O 0.13840(10) 1.07947(19) 0.33923(7) 0.0337(3) Uani 1.000000 .
O4 O 0.89353(10) 0.37336(19) 0.59512(8) 0.0359(4) Uani 1.000000 .
O2 O 0.88565(9) 0.40611(19) 0.46543(8) 0.0358(4) Uani 1.000000 .
N1 N 0.51851(10) 0.67878(18) 0.36952(8) 0.0200(3) Uani 1.000000 .
O5 O 1.13168(11) 0.1150(2) 0.61921(8) 0.0501(5) Uani 1.000000 .
H5a H 1.1879(11) 0.068(3) 0.6292(3) 0.0752(7) Uiso 1.000000 GR
C19 C 0.39351(12) 0.8543(2) 0.45651(10) 0.0204(4) Uani 1.000000 .
C18 C 0.48337(12) 0.7718(2) 0.49185(9) 0.0207(4) Uani 1.000000 .
C15 C 0.65319(13) 0.6061(2) 0.56593(10) 0.0228(4) Uani 1.000000 .
C4 C 0.37209(12) 0.8461(2) 0.37700(9) 0.0203(4) Uani 1.000000 .
C7 C 0.64189(12) 0.6140(2) 0.48482(9) 0.0204(4) Uani 1.000000 .
C5 C 0.43658(12) 0.7536(2) 0.33698(9) 0.0211(4) Uani 1.000000 .
H5 H 0.42053(12) 0.7443(2) 0.28365(9) 0.0253(4) Uiso 1.000000 R
C17 C 0.50443(13) 0.7719(2) 0.57238(10) 0.0236(4) Uani 1.000000 .
H17 H 0.46192(13) 0.8319(2) 0.60162(10) 0.0283(5) Uiso 1.000000 R
C3 C 0.28458(13) 0.9210(2) 0.33832(10) 0.0227(4) Uani 1.000000 .
C6 C 0.54943(12) 0.6889(2) 0.44830(9) 0.0196(4) Uani 1.000000 .
C2 C 0.21962(13) 1.0067(2) 0.37968(11) 0.0246(4) Uani 1.000000 .
C16 C 0.58384(13) 0.6879(2) 0.60757(10) 0.0250(4) Uani 1.000000 .
H16 H 0.59356(13) 0.6834(2) 0.66132(10) 0.0300(5) Uiso 1.000000 R
C20 C 0.32503(13) 0.9387(2) 0.49666(10) 0.0246(4) Uani 1.000000 .
H20 H 0.33681(13) 0.9441(2) 0.55035(10) 0.0295(5) Uiso 1.000000 R
C13 C 0.80598(13) 0.4545(2) 0.56843(11) 0.0266(4) Uani 1.000000 .
C9 C 0.80015(13) 0.4721(2) 0.49041(11) 0.0268(4) Uani 1.000000 .
C14 C 0.73644(13) 0.5236(2) 0.60812(10) 0.0263(4) Uani 1.000000 .
H14 H 0.74272(13) 0.5175(2) 0.66181(10) 0.0315(5) Uiso 1.000000 R
C8 C 0.72330(13) 0.5514(2) 0.44765(10) 0.0261(4) Uani 1.000000 .
H8 H 0.72373(13) 0.5647(2) 0.39464(10) 0.0313(5) Uiso 1.000000 R
C21 C 0.24114(14) 1.0137(2) 0.45884(11) 0.0266(4) Uani 1.000000 .
H21 H 0.19648(14) 1.0717(2) 0.48705(11) 0.0319(5) Uiso 1.000000 R
C12 C 0.57260(13) 0.5801(3) 0.31709(10) 0.0259(4) Uani 1.000000 .
H12a H 0.5276(3) 0.5604(13) 0.2701(3) 0.0389(6) Uiso 1.000000 GR
H12b H 0.6329(5) 0.6395(7) 0.3056(6) 0.0389(6) Uiso 1.000000 GR
H12c H 0.5930(9) 0.4753(7) 0.3409(3) 0.0389(6) Uiso 1.000000 GR
C11 C 0.17857(14) 0.8295(3) 0.22902(11) 0.0339(5) Uani 1.000000 .
H11a H 0.1871(4) 0.7890(15) 0.1783(3) 0.0508(7) Uiso 1.000000 GR
H11b H 0.1648(6) 0.7373(10) 0.2615(4) 0.0508(7) Uiso 1.000000 GR
H11c H 0.1217(2) 0.9065(5) 0.2255(7) 0.0508(7) Uiso 1.000000 GR
C1 C 0.06606(14) 1.1604(3) 0.37916(12) 0.0364(5) Uani 1.000000 .
H1a H 0.0158(7) 1.2155(15) 0.34293(13) 0.0546(8) Uiso 1.000000 GR
H1b H 0.0321(8) 1.0800(4) 0.4082(7) 0.0546(8) Uiso 1.000000 GR
H1c H 0.1006(2) 1.2414(13) 0.4138(6) 0.0546(8) Uiso 1.000000 GR
C10 C 0.93381(14) 0.3148(3) 0.52906(11) 0.0354(5) Uani 1.000000 .
H10a H 1.00810(14) 0.3313(3) 0.53427(11) 0.0425(6) Uiso 1.000000 R
H10b H 0.91960(14) 0.1966(3) 0.52196(11) 0.0425(6) Uiso 1.000000 R
C22 C 1.10164(18) 0.1803(4) 0.68596(15) 0.0625(8) Uani 1.000000 .
H22a H 1.0336(6) 0.227(2) 0.6751(3) 0.0937(12) Uiso 1.000000 GR
H22b H 1.1010(14) 0.0934(6) 0.7238(4) 0.0937(12) Uiso 1.000000 GR
H22c H 1.1494(9) 0.2659(16) 0.7055(6) 0.0937(12) Uiso 1.000000 GR

loop_
_atom_site_aniso_label
_atom_site_aniso_U_11
_atom_site_aniso_U_22
_atom_site_aniso_U_33
_atom_site_aniso_U_12
_atom_site_aniso_U_13
_atom_site_aniso_U_23
Cl1 0.0313(2) 0.0346(3) 0.0214(2) 0.00107(19) 0.00315(17) 0.00110(19)
O3 0.0260(6) 0.0363(9) 0.0200(6) -0.0024(6) 0.0021(5) 0.0025(6)
O1 0.0294(7) 0.0397(9) 0.0319(7) 0.0104(6) 0.0036(5) 0.0003(7)
O4 0.0296(7) 0.0427(10) 0.0351(8) 0.0078(6) 0.0028(6) 0.0081(7)
O2 0.0232(6) 0.0503(10) 0.0342(8) 0.0063(6) 0.0046(5) 0.0022(7)
N1 0.0228(7) 0.0191(8) 0.0188(7) -0.0039(6) 0.0052(5) 0.0000(6)
O5 0.0360(8) 0.0775(14) 0.0355(8) 0.0085(8) -0.0008(6) -0.0037(8)
C19 0.0232(8) 0.0169(10) 0.0217(8) -0.0061(7) 0.0048(6) -0.0013(7)
C18 0.0246(8) 0.0171(10) 0.0209(8) -0.0060(7) 0.0042(7) -0.0012(7)
C15 0.0254(8) 0.0207(11) 0.0222(9) -0.0074(7) 0.0027(7) 0.0002(7)
C4 0.0235(8) 0.0170(10) 0.0211(8) -0.0049(7) 0.0047(6) -0.0005(7)
C7 0.0229(8) 0.0163(10) 0.0223(8) -0.0058(7) 0.0038(6) 0.0000(7)
C5 0.0246(8) 0.0209(10) 0.0179(8) -0.0055(7) 0.0035(6) 0.0011(7)
C17 0.0276(8) 0.0218(11) 0.0222(8) -0.0036(7) 0.0063(7) -0.0029(7)
C3 0.0250(8) 0.0213(10) 0.0218(8) -0.0043(7) 0.0028(7) 0.0009(8)
C6 0.0239(8) 0.0173(10) 0.0182(8) -0.0064(7) 0.0044(6) -0.0001(7)
C2 0.0232(8) 0.0217(11) 0.0288(9) -0.0023(7) 0.0035(7) 0.0014(8)
C16 0.0324(9) 0.0243(11) 0.0183(8) -0.0075(8) 0.0036(7) -0.0022(7)
C20 0.0272(8) 0.0261(11) 0.0210(8) -0.0043(8) 0.0049(7) -0.0037(8)
C13 0.0222(8) 0.0256(11) 0.0312(10) -0.0038(7) -0.0006(7) 0.0076(8)
C9 0.0232(8) 0.0285(11) 0.0293(10) -0.0061(7) 0.0051(7) -0.0027(8)
C14 0.0295(9) 0.0261(11) 0.0227(9) -0.0036(8) 0.0008(7) 0.0042(8)
C8 0.0261(8) 0.0294(11) 0.0232(9) -0.0050(8) 0.0047(7) 0.0007(8)
C21 0.0262(9) 0.0246(11) 0.0302(10) -0.0021(7) 0.0086(7) -0.0054(8)
C12 0.0289(9) 0.0293(11) 0.0200(8) 0.0031(8) 0.0049(7) -0.0054(8)
C11 0.0324(10) 0.0411(13) 0.0266(10) -0.0016(9) -0.0025(8) -0.0029(9)
C1 0.0286(9) 0.0353(13) 0.0464(12) 0.0064(9) 0.0091(9) -0.0005(10)
C10 0.0282(9) 0.0378(14) 0.0406(11) 0.0005(9) 0.0052(8) 0.0059(10)
C22 0.0450(13) 0.090(2) 0.0504(15) 0.0262(14) -0.0017(11) -0.0124(15)

loop_
_atom_type_symbol
_atom_type_scat_dispersion_real
_atom_type_scat_dispersion_imag
_atom_type_scat_Cromer_Mann_a1
_atom_type_scat_Cromer_Mann_a2
_atom_type_scat_Cromer_Mann_a3
_atom_type_scat_Cromer_Mann_a4
_atom_type_scat_Cromer_Mann_b1
_atom_type_scat_Cromer_Mann_b2
_atom_type_scat_Cromer_Mann_b3
_atom_type_scat_Cromer_Mann_b4
_atom_type_scat_Cromer_Mann_c
_atom_type_scat_source
_atom_type_scat_dispersion_source
H 0.00000 0.00000 0.49300 0.32291 0.14019 0.04081 10.51090 26.12570 3.14236 57.79970 0.0030380000826 'International Tables Volume C Table 6.1.1.4 (pp. 500-502)' 'Henke, Gullikson and Davis, At. Data and Nucl. Data Tables, 1993, 54, 2'
C 0.00347 0.00161 2.31000 1.02000 1.58860 0.86500 20.84390 10.20750 0.56870 51.65120 0.215599998832 'International Tables Volume C Table 6.1.1.4 (pp. 500-502)' 'Henke, Gullikson and Davis, At. Data and Nucl. Data Tables, 1993, 54, 2'
Cl 0.14873 0.16029 11.46040 7.19640 6.25560 1.64550 0.01040 1.16620 18.51940 47.77840 -9.55739974976 'International Tables Volume C Table 6.1.1.4 (pp. 500-502)' 'Henke, Gullikson and Davis, At. Data and Nucl. Data Tables, 1993, 54, 2'
O 0.01158 0.00611 3.04850 2.28680 1.54630 0.86700 13.27710 5.70110 0.32390 32.90890 0.250800013542 'International Tables Volume C Table 6.1.1.4 (pp. 500-502)' 'Henke, Gullikson and Davis, At. Data and Nucl. Data Tables, 1993, 54, 2'
N 0.00653 0.00323 12.21260 3.13220 2.01250 1.16630 0.00570 9.89330 28.99750 0.58260 -11.5290002823 'International Tables Volume C Table 6.1.1.4 (pp. 500-502)' 'Henke, Gullikson and Davis, At. Data and Nucl. Data Tables, 1993, 54, 2'

loop_
_geom_angle_atom_site_label_1
_geom_angle_atom_site_label_2
_geom_angle_atom_site_label_3
_geom_angle
C11 O3 C3 115.54(13)
C1 O1 C2 118.67(15)
C10 O4 C13 105.29(15)
C10 O2 C9 104.75(14)
C6 N1 C5 122.14(14)
C12 N1 C5 114.44(14)
C12 N1 C6 123.39(14)
C22 O5 H5a 109.5
C4 C19 C18 117.96(15)
C20 C19 C18 124.04(16)
C20 C19 C4 117.99(16)
C17 C18 C19 119.14(16)
C6 C18 C19 121.37(15)
C6 C18 C17 119.48(16)
C16 C15 C7 120.62(16)
C14 C15 C7 121.97(16)
C14 C15 C16 117.34(16)
C5 C4 C19 118.31(15)
C3 C4 C19 121.34(16)
C3 C4 C5 120.25(15)
C6 C7 C15 116.60(15)
C8 C7 C15 117.18(15)
C8 C7 C6 126.20(15)
C4 C5 N1 123.42(15)
H5 C5 N1 118.29(9)
H5 C5 C4 118.29(10)
H17 C17 C18 119.56(10)
C16 C17 C18 120.87(17)
C16 C17 H17 119.56(11)
C4 C3 O3 118.04(15)
C2 C3 O3 122.74(16)
C2 C3 C4 119.15(16)
C18 C6 N1 116.53(15)
C7 C6 N1 123.09(15)
C7 C6 C18 120.34(15)
C3 C2 O1 116.41(16)
C21 C2 O1 124.41(16)
C21 C2 C3 119.18(16)
C17 C16 C15 121.30(16)
H16 C16 C15 119.35(10)
H16 C16 C17 119.35(11)
H20 C20 C19 119.75(10)
C21 C20 C19 120.50(16)
C21 C20 H20 119.75(11)
C9 C13 O4 109.73(16)
C14 C13 O4 128.72(17)
C14 C13 C9 121.32(17)
C13 C9 O2 109.48(16)
C8 C9 O2 126.71(17)
C8 C9 C13 123.70(17)
C13 C14 C15 117.24(17)
H14 C14 C15 121.38(10)
H14 C14 C13 121.38(11)
C9 C8 C7 118.08(16)
H8 C8 C7 120.96(10)
H8 C8 C9 120.96(11)
C20 C21 C2 121.82(17)
H21 C21 C2 119.09(11)
H21 C21 C20 119.09(11)
H12a C12 N1 109.5
H12b C12 N1 109.5
H12b C12 H12a 109.5
H12c C12 N1 109.5
H12c C12 H12a 109.5
H12c C12 H12b 109.5
H11a C11 O3 109.5
H11b C11 O3 109.5
H11b C11 H11a 109.5
H11c C11 O3 109.5
H11c C11 H11a 109.5
H11c C11 H11b 109.5
H1a C1 O1 109.5
H1b C1 O1 109.5
H1b C1 H1a 109.5
H1c C1 O1 109.5
H1c C1 H1a 109.5
H1c C1 H1b 109.5
O2 C10 O4 107.29(16)
H10a C10 O4 110.26(10)
H10a C10 O2 110.26(9)
H10b C10 O4 110.26(11)
H10b C10 O2 110.26(11)
H10b C10 H10a 108.5
H22a C22 O5 109.5
H22b C22 O5 109.5
H22b C22 H22a 109.5
H22c C22 O5 109.5
H22c C22 H22a 109.5
H22c C22 H22b 109.5

loop_
_geom_bond_atom_site_label_1
_geom_bond_atom_site_label_2
_geom_bond_distance
O3 C3 1.367(2)
O3 C11 1.445(2)
O1 C2 1.359(2)
O1 C1 1.426(2)
O4 C13 1.373(2)
O4 C10 1.432(2)
O2 C9 1.380(2)
O2 C10 1.439(2)
N1 C5 1.320(2)
N1 C6 1.414(2)
N1 C12 1.484(2)
O5 H5a 0.8400
O5 C22 1.404(3)
C19 C18 1.447(2)
C19 C4 1.410(2)
C19 C20 1.405(2)
C18 C17 1.426(2)
C18 C6 1.413(2)
C15 C7 1.434(2)
C15 C16 1.418(3)
C15 C14 1.429(2)
C4 C5 1.401(2)
C4 C3 1.417(2)
C7 C6 1.454(2)
C7 C8 1.430(2)
C5 H5 0.9500
C17 H17 0.9500
C17 C16 1.348(3)
C3 C2 1.390(2)
C2 C21 1.404(3)
C16 H16 0.9500
C20 H20 0.9500
C20 C21 1.374(3)
C13 C9 1.388(3)
C13 C14 1.353(3)
C9 C8 1.361(3)
C14 H14 0.9500
C8 H8 0.9500
C21 H21 0.9500
C12 H12a 0.9800
C12 H12b 0.9800
C12 H12c 0.9800
C11 H11a 0.9800
C11 H11b 0.9800
C11 H11c 0.9800
C1 H1a 0.9800
C1 H1b 0.9800
C1 H1c 0.9800
C10 H10a 0.9900
C10 H10b 0.9900
C22 H22a 0.9800
C22 H22b 0.9800
C22 H22c 0.9800
